data_7045177
loop_
_publ_author_name
'Tirfoin, R\'emi'
'Gilbert, Jessica'
'Kelly, Michael J.'
'Aldridge, Simon'

_publ_section_title
;
 Frustrated Lewis pairs incorporating the bifunctional Lewis acid
 1,1'-fc{B(C<sub>6</sub>F<sub>5</sub>)<sub>2</sub>}<sub>2</sub>:
 reactivity towards small molecules.
;
_journal_issue 5
_journal_name_full 'Dalton transactions (Cambridge, England : 2003)'
_journal_page_first 1588
_journal_page_last 1598
_journal_paper_doi 10.1039/c7dt04136e
_journal_volume 47
_journal_year 2018
_chemical_formula_moiety 'C55 H46 B2 F20 Fe1 O1 P1'
_chemical_formula_sum 'C55 H46 B2 F20 Fe O P'
_chemical_formula_weight 1211.37
_space_group_IT_number 2
_space_group_name_Hall '-P 1'
_space_group_name_H-M_alt 'P -1'
_symmetry_cell_setting triclinic
_symmetry_space_group_name_Hall '-P 1'
_symmetry_space_group_name_H-M 'P -1'
_atom_sites_solution_hydrogens difmap
_atom_sites_solution_primary other
_audit_creation_date 13-10-30
_audit_creation_method CRYSTALS_ver_14.40
_audit_update_record
;
2017-09-27 deposited with the CCDC.
2017-12-29 downloaded from the CCDC.
;
_cell_angle_alpha 84.214(2)
_cell_angle_beta 88.541(2)
_cell_angle_gamma 87.111(3)
_cell_formula_units_Z 2
_cell_length_a 11.8245(4)
_cell_length_b 13.6477(4)
_cell_length_c 15.8558(4)
_cell_measurement_reflns_used 12538
_cell_measurement_temperature 150
_cell_measurement_theta_max 76
_cell_measurement_theta_min 3
_cell_volume 2541.96(13)
_computing_cell_refinement 'CrysAlis, (Oxford Diffraction, 2002)'
_computing_data_collection 'SuperNova, (Oxford Diffraction, 2010)'
_computing_data_reduction 'CrysAlis, (Oxford Diffraction, 2002)'
_computing_molecular_graphics 'CAMERON (Watkin et al., 1996)'
_computing_publication_material 'CRYSTALS (Betteridge et al., 2003)'
_computing_structure_refinement 'CRYSTALS (Betteridge et al., 2003)'
_computing_structure_solution 'Superflip (Palatinus & Chapuis, 2007)'
_diffrn_ambient_temperature 150
_diffrn_measured_fraction_theta_full 0.996
_diffrn_measured_fraction_theta_max 0.986
_diffrn_measurement_device Area
_diffrn_measurement_device_type 'Oxford Diffraction SuperNova'
_diffrn_measurement_method \w
_diffrn_radiation_monochromator graphite
_diffrn_radiation_type 'Cu K\a'
_diffrn_radiation_wavelength 1.54180
_diffrn_reflns_av_R_equivalents 0.026
_diffrn_reflns_limit_h_max 14
_diffrn_reflns_limit_h_min -14
_diffrn_reflns_limit_k_max 16
_diffrn_reflns_limit_k_min -17
_diffrn_reflns_limit_l_max 19
_diffrn_reflns_limit_l_min -14
_diffrn_reflns_number 27110
_diffrn_reflns_theta_full 73.990
_diffrn_reflns_theta_max 76.278
_diffrn_reflns_theta_min 3.258
_diffrn_standards_number 0
_exptl_absorpt_coefficient_mu 3.714
_exptl_absorpt_correction_T_max 0.83
_exptl_absorpt_correction_T_min 0.79
_exptl_absorpt_correction_type multi-scan
_exptl_absorpt_process_details 'CrysAlis, (Oxford Diffraction, 2002)'
_exptl_crystal_colour yellow
_exptl_crystal_density_diffrn 1.583
_exptl_crystal_density_method 'not measured'
_exptl_crystal_description block
_exptl_crystal_F_000 1230
_exptl_crystal_size_max 0.150
_exptl_crystal_size_mid 0.090
_exptl_crystal_size_min 0.050
_refine_diff_density_max 0.31
_refine_diff_density_min -0.39
_refine_ls_extinction_method None
_refine_ls_goodness_of_fit_ref 0.9520
_refine_ls_hydrogen_treatment mixed
_refine_ls_matrix_type full
_refine_ls_number_parameters 729
_refine_ls_number_reflns 10444
_refine_ls_number_restraints 0
_refine_ls_R_factor_all 0.0351
_refine_ls_R_factor_gt 0.0326
_refine_ls_shift/su_max 0.0008898
_refine_ls_shift/su_mean 0.0000251
_refine_ls_structure_factor_coef Fsqd
_refine_ls_weighting_details
;
 Method= Modified Sheldrick 
 w=1/[\s^2^(F^2^) + ( 0.03P)^2^ + 1.82P] 
 ,where P=(max(Fo^2^,0) + 2Fc^2^)/3 
;
_refine_ls_weighting_scheme calc
_refine_ls_wR_factor_all 0.0822
_refine_ls_wR_factor_gt 0.0804
_refine_ls_wR_factor_ref 0.0822
_reflns_limit_h_max 14
_reflns_limit_h_min -14
_reflns_limit_k_max 17
_reflns_limit_k_min -16
_reflns_limit_l_max 19
_reflns_limit_l_min 0
_reflns_number_gt 9792
_reflns_number_total 10487
_reflns_threshold_expression I>2.0\s(I)
_oxford_diffrn_Wilson_B_factor 2.33
_oxford_diffrn_Wilson_scale 0.05
_oxford_refine_ls_r_factor_ref 0.0351
_oxford_refine_ls_scale 3.65(2)
_oxford_reflns_number_all 10444
_oxford_reflns_threshold_expression_ref I>0.0\s(I)
_oxford_structure_analysis_title '123pwrt13in P-1'
_cod_data_source_file c7dt04136e1.cif
_cod_data_source_block 123PWRT13
_cod_depositor_comments
;
The following automatic conversions were performed:

'_atom_sites_solution_primary' value 'Other' changed to 'other'
according to
/home/data/users/saulius/crontab/automatic-downloads/rss-feeds/RSC/lib/dictionaries/cif_core.dic
dictionary named 'cif_core.dic' version 2.4.2 from 2011-04-26.

Automatic conversion script
Id: cif_fix_values 4973 2017-02-22 13:04:09Z antanas 

 Adding full bibliography for 7045173--7045177.cif.
;
_cod_original_sg_symbol_H-M 'P -1 '
_cod_original_formula_sum 'C55 H46 B2 F20 Fe1 O1 P1'
_cod_database_code 7045177

loop_
_symmetry_equiv_pos_as_xyz
x,y,z
-x,-y,-z

loop_
_atom_site_label
_atom_site_type_symbol
_atom_site_fract_x
_atom_site_fract_y
_atom_site_fract_z
_atom_site_U_iso_or_equiv
_atom_site_occupancy
_atom_site_adp_type
_atom_site_refinement_flags_posn
Fe1 Fe 0.30595(2) 0.478185(18) 0.112655(15) 0.0179 1.0000 Uani .
C2 C 0.34955(14) 0.52289(12) 0.22552(10) 0.0219 1.0000 Uani .
C3 C 0.43489(13) 0.45483(12) 0.19578(10) 0.0198 1.0000 Uani .
C4 C 0.47465(14) 0.50057(12) 0.11532(10) 0.0218 1.0000 Uani .
C5 C 0.41406(15) 0.59233(12) 0.09575(11) 0.0248 1.0000 Uani .
C6 C 0.33649(15) 0.60623(12) 0.16413(11) 0.0253 1.0000 Uani .
B7 B 0.47410(15) 0.34666(13) 0.23531(11) 0.0194 1.0000 Uani .
O8 O 0.37232(9) 0.27668(8) 0.24513(7) 0.0195 1.0000 Uani .
B9 B 0.24884(15) 0.27159(13) 0.21344(11) 0.0190 1.0000 Uani .
C10 C 0.22774(13) 0.34815(11) 0.13205(10) 0.0190 1.0000 Uani .
C11 C 0.14514(14) 0.42948(12) 0.12606(10) 0.0217 1.0000 Uani .
C12 C 0.15728(15) 0.48562(13) 0.04587(11) 0.0249 1.0000 Uani .
C13 C 0.24750(16) 0.44022(13) 0.00045(10) 0.0256 1.0000 Uani .
C14 C 0.28995(14) 0.35561(12) 0.05268(10) 0.0218 1.0000 Uani .
C15 C 0.15699(14) 0.29692(11) 0.28940(10) 0.0192 1.0000 Uani .
C16 C 0.04289(14) 0.27910(12) 0.28022(10) 0.0211 1.0000 Uani .
F17 F 0.01103(9) 0.23377(8) 0.21343(6) 0.0282 1.0000 Uani .
C18 C -0.04240(14) 0.30450(13) 0.33605(11) 0.0249 1.0000 Uani .
F19 F -0.15065(9) 0.28456(9) 0.32335(7) 0.0348 1.0000 Uani .
C20 C -0.01603(15) 0.34947(13) 0.40674(11) 0.0267 1.0000 Uani .
F21 F -0.09793(10) 0.37465(10) 0.46180(7) 0.0399 1.0000 Uani .
C22 C 0.09520(16) 0.36753(13) 0.41983(11) 0.0265 1.0000 Uani .
C23 C 0.17830(14) 0.34088(12) 0.36209(10) 0.0220 1.0000 Uani .
F24 F 0.28496(9) 0.36040(9) 0.38159(6) 0.0308 1.0000 Uani .
F25 F 0.12236(11) 0.41141(10) 0.48837(7) 0.0395 1.0000 Uani .
C26 C 0.23673(14) 0.15413(12) 0.19728(10) 0.0205 1.0000 Uani .
C27 C 0.27054(14) 0.07856(13) 0.25795(11) 0.0230 1.0000 Uani .
F28 F 0.31444(9) 0.10152(8) 0.33193(6) 0.0301 1.0000 Uani .
C29 C 0.26401(15) -0.02106(13) 0.25016(12) 0.0278 1.0000 Uani .
F30 F 0.30120(10) -0.08929(8) 0.31167(8) 0.0383 1.0000 Uani .
C31 C 0.21944(16) -0.04985(13) 0.17799(13) 0.0307 1.0000 Uani .
F32 F 0.21267(12) -0.14559(8) 0.16821(9) 0.0450 1.0000 Uani .
C33 C 0.18133(16) 0.02131(14) 0.11610(11) 0.0283 1.0000 Uani .
C34 C 0.18990(15) 0.12038(13) 0.12663(11) 0.0241 1.0000 Uani .
F35 F 0.14743(10) 0.18338(8) 0.06334(6) 0.0323 1.0000 Uani .
F36 F 0.13349(12) -0.00593(9) 0.04672(7) 0.0422 1.0000 Uani .
C37 C 0.57325(14) 0.30035(12) 0.17254(10) 0.0214 1.0000 Uani .
C38 C 0.56562(14) 0.22623(12) 0.11959(10) 0.0231 1.0000 Uani .
F39 F 0.46904(9) 0.17732(8) 0.11660(7) 0.0292 1.0000 Uani .
C40 C 0.65257(17) 0.19703(13) 0.06581(11) 0.0284 1.0000 Uani .
F41 F 0.63753(11) 0.12649(9) 0.01397(7) 0.0400 1.0000 Uani .
C42 C 0.75518(16) 0.24123(14) 0.06472(11) 0.0310 1.0000 Uani .
F43 F 0.84004(11) 0.21331(10) 0.01335(8) 0.0448 1.0000 Uani .
C44 C 0.76844(15) 0.31466(14) 0.11665(11) 0.0281 1.0000 Uani .
C45 C 0.67878(15) 0.34227(12) 0.16794(11) 0.0240 1.0000 Uani .
F46 F 0.69627(9) 0.41709(8) 0.21507(7) 0.0300 1.0000 Uani .
F47 F 0.86627(9) 0.35988(9) 0.11615(8) 0.0370 1.0000 Uani .
C48 C 0.52998(14) 0.33814(12) 0.33122(10) 0.0212 1.0000 Uani .
C49 C 0.56296(14) 0.24669(13) 0.37147(10) 0.0230 1.0000 Uani .
F50 F 0.54147(9) 0.16381(7) 0.33413(7) 0.0287 1.0000 Uani .
C51 C 0.61840(15) 0.23126(14) 0.44779(11) 0.0282 1.0000 Uani .
F52 F 0.64945(10) 0.13910(9) 0.48069(7) 0.0390 1.0000 Uani .
C53 C 0.64275(16) 0.31112(16) 0.48904(11) 0.0323 1.0000 Uani .
F54 F 0.69459(12) 0.29838(11) 0.56374(7) 0.0481 1.0000 Uani .
C55 C 0.61201(17) 0.40430(15) 0.45270(12) 0.0326 1.0000 Uani .
C56 C 0.55777(16) 0.41613(13) 0.37568(11) 0.0270 1.0000 Uani .
F57 F 0.53555(12) 0.51008(8) 0.34437(8) 0.0399 1.0000 Uani .
F58 F 0.63605(13) 0.48331(10) 0.49200(8) 0.0488 1.0000 Uani .
P59 P 0.72599(4) 0.84839(3) 0.26397(3) 0.0245 1.0000 Uani .
C60 C 0.82549(15) 0.95124(14) 0.24334(12) 0.0289 1.0000 Uani .
C61 C 0.94023(18) 0.91777(18) 0.28291(16) 0.0435 1.0000 Uani .
C62 C 0.8485(2) 0.97321(19) 0.14777(14) 0.0449 1.0000 Uani .
C63 C 0.77886(18) 1.04628(14) 0.27909(14) 0.0363 1.0000 Uani .
C64 C 0.67713(18) 0.82483(15) 0.37687(12) 0.0335 1.0000 Uani .
C65 C 0.5794(2) 0.89708(17) 0.39854(14) 0.0412 1.0000 Uani .
C66 C 0.6415(2) 0.71731(17) 0.39368(17) 0.0515 1.0000 Uani .
C67 C 0.7758(2) 0.83485(19) 0.43550(14) 0.0476 1.0000 Uani .
C68 C 0.61020(18) 0.85213(16) 0.18601(13) 0.0368 1.0000 Uani .
C69 C 0.6613(2) 0.8242(2) 0.10046(16) 0.0590 1.0000 Uani .
C70 C 0.55034(18) 0.95485(17) 0.17449(14) 0.0394 1.0000 Uani .
C71 C 0.5219(2) 0.77614(19) 0.21492(19) 0.0556 1.0000 Uani .
C72 C 0.94162(18) 0.08891(15) 0.47843(13) 0.0363 1.0000 Uani .
C73 C 0.89703(19) 0.02104(16) 0.53965(13) 0.0380 1.0000 Uani .
C74 C 0.95612(19) -0.06805(17) 0.56083(14) 0.0410 1.0000 Uani .
C75 C 0.8981(2) 0.57244(16) 0.29408(16) 0.0464 1.0000 Uani .
C76 C 0.8672(2) 0.58918(16) 0.21040(16) 0.0435 1.0000 Uani .
C77 C 0.93447(18) 0.64321(15) 0.15211(13) 0.0360 1.0000 Uani .
C78 C 1.03297(18) 0.68038(16) 0.17807(13) 0.0357 1.0000 Uani .
C79 C 1.06423(19) 0.66348(17) 0.26223(14) 0.0404 1.0000 Uani .
C80 C 0.9969(2) 0.60954(17) 0.32033(14) 0.0437 1.0000 Uani .
H21 H 0.3082 0.5145 0.2785 0.0264 1.0000 Uiso R
H41 H 0.5315 0.4731 0.0779 0.0262 1.0000 Uiso R
H51 H 0.4231 0.6369 0.0441 0.0301 1.0000 Uiso R
H61 H 0.2813 0.6602 0.1664 0.0300 1.0000 Uiso R
H111 H 0.0925 0.4453 0.1713 0.0254 1.0000 Uiso R
H121 H 0.1112 0.5437 0.0257 0.0307 1.0000 Uiso R
H131 H 0.2760 0.4630 -0.0557 0.0308 1.0000 Uiso R
H141 H 0.3534 0.3133 0.0387 0.0262 1.0000 Uiso R
H611 H 0.9936 0.9678 0.2642 0.0647 1.0000 Uiso R
H612 H 0.9362 0.9092 0.3456 0.0646 1.0000 Uiso R
H613 H 0.9651 0.8565 0.2620 0.0649 1.0000 Uiso R
H623 H 0.9030 1.0233 0.1383 0.0667 1.0000 Uiso R
H622 H 0.7813 0.9949 0.1168 0.0661 1.0000 Uiso R
H621 H 0.8797 0.9155 0.1235 0.0667 1.0000 Uiso R
H631 H 0.8314 1.0972 0.2643 0.0536 1.0000 Uiso R
H632 H 0.7691 1.0381 0.3405 0.0533 1.0000 Uiso R
H633 H 0.7060 1.0673 0.2551 0.0534 1.0000 Uiso R
H653 H 0.5613 0.8856 0.4595 0.0610 1.0000 Uiso R
H652 H 0.5999 0.9646 0.3858 0.0613 1.0000 Uiso R
H651 H 0.5116 0.8899 0.3673 0.0613 1.0000 Uiso R
H661 H 0.6303 0.7010 0.4540 0.0772 1.0000 Uiso R
H663 H 0.6991 0.6718 0.3746 0.0763 1.0000 Uiso R
H662 H 0.5735 0.7067 0.3641 0.0770 1.0000 Uiso R
H673 H 0.7529 0.8159 0.4937 0.0706 1.0000 Uiso R
H672 H 0.8006 0.9034 0.4305 0.0703 1.0000 Uiso R
H671 H 0.8399 0.7911 0.4217 0.0705 1.0000 Uiso R
H691 H 0.5986 0.8181 0.0641 0.0883 1.0000 Uiso R
H692 H 0.7108 0.8735 0.0734 0.0889 1.0000 Uiso R
H693 H 0.7033 0.7614 0.1083 0.0887 1.0000 Uiso R
H703 H 0.4893 0.9534 0.1354 0.0590 1.0000 Uiso R
H702 H 0.6026 1.0028 0.1507 0.0579 1.0000 Uiso R
H701 H 0.5208 0.9742 0.2283 0.0575 1.0000 Uiso R
H711 H 0.4668 0.7792 0.1703 0.0827 1.0000 Uiso R
H712 H 0.4837 0.7907 0.2675 0.0829 1.0000 Uiso R
H713 H 0.5578 0.7102 0.2218 0.0821 1.0000 Uiso R
H721 H 0.9016 0.1511 0.4634 0.0438 1.0000 Uiso R
H731 H 0.8265 0.0352 0.5658 0.0463 1.0000 Uiso R
H741 H 0.9271 -0.1141 0.6025 0.0484 1.0000 Uiso R
H751 H 0.8522 0.5365 0.3325 0.0570 1.0000 Uiso R
H761 H 0.8013 0.5643 0.1929 0.0524 1.0000 Uiso R
H771 H 0.9152 0.6538 0.0955 0.0441 1.0000 Uiso R
H781 H 1.0784 0.7160 0.1381 0.0435 1.0000 Uiso R
H791 H 1.1305 0.6869 0.2795 0.0498 1.0000 Uiso R
H801 H 1.0180 0.5975 0.3783 0.0523 1.0000 Uiso R
H81 H 0.384(2) 0.2305(18) 0.2793(15) 0.028(6) 1.0000 Uiso .
H591 H 0.788(2) 0.7742(17) 0.2517(14) 0.033(6) 1.0000 Uiso .

loop_
_atom_site_aniso_label
_atom_site_aniso_U_11
_atom_site_aniso_U_22
_atom_site_aniso_U_33
_atom_site_aniso_U_23
_atom_site_aniso_U_13
_atom_site_aniso_U_12
Fe1 0.01914(12) 0.01614(12) 0.01791(12) 0.00077(9) -0.00048(9) -0.00037(9)
C2 0.0230(8) 0.0201(8) 0.0232(7) -0.0042(6) -0.0015(6) -0.0013(6)
C3 0.0181(7) 0.0205(7) 0.0208(7) -0.0015(6) -0.0029(6) -0.0024(6)
C4 0.0200(8) 0.0203(8) 0.0248(8) 0.0004(6) -0.0002(6) -0.0026(6)
C5 0.0256(8) 0.0188(8) 0.0292(8) 0.0027(6) -0.0019(7) -0.0043(6)
C6 0.0265(8) 0.0173(8) 0.0322(9) -0.0029(6) -0.0031(7) -0.0004(6)
B7 0.0182(8) 0.0198(8) 0.0201(8) -0.0008(6) 0.0002(6) -0.0023(6)
O8 0.0188(5) 0.0174(5) 0.0214(5) 0.0036(4) -0.0015(4) -0.0012(4)
B9 0.0192(8) 0.0186(8) 0.0190(8) -0.0004(6) -0.0011(6) -0.0011(6)
C10 0.0197(7) 0.0175(7) 0.0198(7) -0.0011(6) -0.0011(6) -0.0031(6)
C11 0.0192(7) 0.0223(8) 0.0231(7) 0.0011(6) -0.0018(6) -0.0014(6)
C12 0.0237(8) 0.0253(8) 0.0248(8) 0.0048(6) -0.0072(6) -0.0024(6)
C13 0.0319(9) 0.0272(9) 0.0177(7) 0.0008(6) -0.0022(6) -0.0059(7)
C14 0.0258(8) 0.0198(8) 0.0202(7) -0.0035(6) -0.0008(6) -0.0023(6)
C15 0.0203(7) 0.0176(7) 0.0188(7) 0.0025(6) -0.0005(6) 0.0001(6)
C16 0.0228(8) 0.0188(7) 0.0208(7) 0.0017(6) -0.0023(6) 0.0013(6)
F17 0.0223(5) 0.0353(6) 0.0280(5) -0.0072(4) -0.0047(4) -0.0007(4)
C18 0.0194(8) 0.0258(8) 0.0278(8) 0.0039(7) 0.0001(6) 0.0017(6)
F19 0.0174(5) 0.0458(7) 0.0403(6) -0.0012(5) 0.0017(4) 0.0004(4)
C20 0.0258(8) 0.0268(8) 0.0258(8) 0.0005(7) 0.0085(7) 0.0048(7)
F21 0.0329(6) 0.0507(7) 0.0358(6) -0.0096(5) 0.0142(5) 0.0042(5)
C22 0.0320(9) 0.0271(9) 0.0203(7) -0.0027(6) 0.0027(7) -0.0023(7)
C23 0.0216(8) 0.0233(8) 0.0205(7) 0.0012(6) 0.0008(6) -0.0018(6)
F24 0.0249(5) 0.0436(6) 0.0260(5) -0.0097(4) 0.0002(4) -0.0096(4)
F25 0.0424(7) 0.0510(7) 0.0280(5) -0.0179(5) 0.0061(5) -0.0059(5)
C26 0.0185(7) 0.0193(7) 0.0232(7) -0.0007(6) 0.0029(6) -0.0013(6)
C27 0.0196(8) 0.0225(8) 0.0268(8) -0.0006(6) 0.0008(6) -0.0032(6)
F28 0.0349(6) 0.0261(5) 0.0283(5) 0.0056(4) -0.0079(4) -0.0051(4)
C29 0.0242(8) 0.0195(8) 0.0375(9) 0.0055(7) 0.0053(7) 0.0018(6)
F30 0.0392(6) 0.0219(5) 0.0506(7) 0.0105(5) -0.0018(5) 0.0032(4)
C31 0.0320(9) 0.0174(8) 0.0433(10) -0.0073(7) 0.0093(8) -0.0040(7)
F32 0.0568(8) 0.0187(5) 0.0608(8) -0.0104(5) 0.0073(6) -0.0065(5)
C33 0.0309(9) 0.0277(9) 0.0282(8) -0.0104(7) 0.0059(7) -0.0084(7)
C34 0.0244(8) 0.0235(8) 0.0244(8) -0.0016(6) 0.0027(6) -0.0032(6)
F35 0.0432(6) 0.0285(5) 0.0256(5) -0.0001(4) -0.0091(4) -0.0068(5)
F36 0.0579(8) 0.0376(6) 0.0345(6) -0.0140(5) -0.0016(5) -0.0155(6)
C37 0.0203(8) 0.0203(7) 0.0221(7) 0.0039(6) -0.0006(6) 0.0021(6)
C38 0.0220(8) 0.0220(8) 0.0241(8) 0.0020(6) 0.0004(6) 0.0020(6)
F39 0.0278(5) 0.0268(5) 0.0344(5) -0.0092(4) 0.0011(4) -0.0023(4)
C40 0.0342(10) 0.0251(8) 0.0243(8) 0.0005(7) 0.0033(7) 0.0071(7)
F41 0.0496(7) 0.0369(6) 0.0340(6) -0.0120(5) 0.0080(5) 0.0064(5)
C42 0.0285(9) 0.0328(9) 0.0275(8) 0.0082(7) 0.0095(7) 0.0116(7)
F43 0.0377(7) 0.0500(7) 0.0430(6) 0.0020(6) 0.0203(5) 0.0112(5)
C44 0.0183(8) 0.0309(9) 0.0313(9) 0.0129(7) 0.0029(6) 0.0028(7)
C45 0.0233(8) 0.0225(8) 0.0249(8) 0.0041(6) -0.0005(6) 0.0007(6)
F46 0.0249(5) 0.0294(5) 0.0358(5) -0.0016(4) -0.0008(4) -0.0070(4)
F47 0.0192(5) 0.0433(6) 0.0444(6) 0.0140(5) 0.0037(4) -0.0020(4)
C48 0.0185(7) 0.0232(8) 0.0211(7) 0.0007(6) 0.0000(6) -0.0005(6)
C49 0.0184(7) 0.0257(8) 0.0242(8) 0.0001(6) 0.0016(6) -0.0004(6)
F50 0.0297(5) 0.0215(5) 0.0341(5) 0.0005(4) -0.0044(4) 0.0030(4)
C51 0.0216(8) 0.0340(9) 0.0262(8) 0.0081(7) 0.0007(6) 0.0036(7)
F52 0.0364(6) 0.0403(6) 0.0362(6) 0.0139(5) -0.0064(5) 0.0071(5)
C53 0.0266(9) 0.0485(11) 0.0209(8) 0.0028(7) -0.0053(7) -0.0024(8)
F54 0.0485(8) 0.0688(9) 0.0262(6) 0.0043(6) -0.0171(5) -0.0047(6)
C55 0.0328(10) 0.0394(10) 0.0270(9) -0.0070(8) -0.0051(7) -0.0071(8)
C56 0.0286(9) 0.0256(8) 0.0266(8) 0.0001(7) -0.0047(7) -0.0025(7)
F57 0.0567(8) 0.0243(5) 0.0401(6) -0.0036(5) -0.0193(5) -0.0049(5)
F58 0.0630(9) 0.0482(7) 0.0390(6) -0.0139(6) -0.0198(6) -0.0101(6)
P59 0.0254(2) 0.0223(2) 0.0265(2) -0.00614(16) -0.00167(16) 0.00121(16)
C60 0.0236(8) 0.0287(9) 0.0340(9) -0.0020(7) 0.0024(7) -0.0003(7)
C61 0.0248(10) 0.0476(12) 0.0580(13) -0.0056(10) -0.0039(9) 0.0003(9)
C62 0.0382(11) 0.0518(13) 0.0414(11) 0.0046(10) 0.0135(9) 0.0047(10)
C63 0.0342(10) 0.0269(9) 0.0483(11) -0.0057(8) 0.0029(9) -0.0041(8)
C64 0.0376(10) 0.0308(10) 0.0309(9) 0.0009(7) 0.0028(8) -0.0015(8)
C65 0.0438(12) 0.0420(12) 0.0367(10) -0.0023(9) 0.0123(9) -0.0016(9)
C66 0.0575(15) 0.0326(11) 0.0612(15) 0.0099(10) 0.0097(12) -0.0040(10)
C67 0.0581(15) 0.0531(14) 0.0303(10) 0.0038(9) -0.0095(10) -0.0015(11)
C68 0.0329(10) 0.0424(11) 0.0375(10) -0.0148(9) -0.0089(8) 0.0002(8)
C69 0.0601(16) 0.0803(19) 0.0408(12) -0.0330(13) -0.0158(11) 0.0170(14)
C70 0.0299(10) 0.0485(12) 0.0396(11) -0.0054(9) -0.0077(8) 0.0067(9)
C71 0.0443(13) 0.0474(14) 0.0798(18) -0.0204(13) -0.0184(12) -0.0127(11)
C72 0.0398(11) 0.0294(9) 0.0384(10) 0.0047(8) -0.0105(8) -0.0012(8)
C73 0.0379(11) 0.0414(11) 0.0331(10) 0.0039(8) -0.0032(8) -0.0006(9)
C74 0.0410(11) 0.0399(11) 0.0385(10) 0.0148(9) -0.0023(9) -0.0052(9)
C75 0.0461(13) 0.0302(10) 0.0587(14) 0.0081(9) 0.0166(11) 0.0037(9)
C76 0.0384(11) 0.0301(10) 0.0627(14) -0.0062(9) -0.0001(10) -0.0062(8)
C77 0.0392(11) 0.0338(10) 0.0365(10) -0.0113(8) -0.0016(8) 0.0006(8)
C78 0.0337(10) 0.0403(11) 0.0335(10) -0.0074(8) 0.0074(8) -0.0033(8)
C79 0.0356(11) 0.0492(12) 0.0379(10) -0.0117(9) 0.0003(8) -0.0004(9)
C80 0.0498(13) 0.0452(12) 0.0334(10) -0.0004(9) 0.0045(9) 0.0141(10)

loop_
_atom_type_symbol
_atom_type_scat_dispersion_real
_atom_type_scat_dispersion_imag
_atom_type_scat_Cromer_Mann_a1
_atom_type_scat_Cromer_Mann_b1
_atom_type_scat_Cromer_Mann_a2
_atom_type_scat_Cromer_Mann_b2
_atom_type_scat_Cromer_Mann_a3
_atom_type_scat_Cromer_Mann_b3
_atom_type_scat_Cromer_Mann_a4
_atom_type_scat_Cromer_Mann_b4
_atom_type_scat_Cromer_Mann_c
_atom_type_scat_source
C 0.0181 0.0091 2.3100 20.8439 1.0200 10.2075 1.5886 0.5687 0.8650 51.6512 0.2156 'International Tables Vol C 4.2.6.8 and 6.1.1.4'
H 0.0000 0.0000 0.4930 10.5109 0.3229 26.1257 0.1402 3.1424 0.0408 57.7998 0.0030 'International Tables Vol C 4.2.6.8 and 6.1.1.4'
O 0.0492 0.0322 3.0485 13.2771 2.2868 5.7011 1.5463 0.3239 0.8670 32.9089 0.2508 'International Tables Vol C 4.2.6.8 and 6.1.1.4'
Fe -1.1336 3.1974 11.7695 4.7611 7.3573 0.3072 3.5222 15.3535 2.3045 76.8805 1.0369 'International Tables Vol C 4.2.6.8 and 6.1.1.4'
B 0.0090 0.0039 2.0545 23.2185 1.3326 1.0210 1.0979 60.3498 0.7068 0.1403 -0.1932 'International Tables Vol C 4.2.6.8 and 6.1.1.4'
P 0.2955 0.4335 6.4345 1.9067 4.1791 27.1570 1.7800 0.5260 1.4908 68.1645 1.1149 'International Tables Vol C 4.2.6.8 and 6.1.1.4'
F 0.0727 0.0534 3.5392 10.2825 2.6412 4.2944 1.5170 0.2615 1.0243 26.1476 0.2776 'International Tables Vol C 4.2.6.8 and 6.1.1.4'

loop_
_geom_angle_atom_site_label_1
_geom_angle_site_symmetry_1
_geom_angle_atom_site_label_2
_geom_angle_atom_site_label_3
_geom_angle_site_symmetry_3
_geom_angle
_geom_angle_publ_flag
C2 . Fe1 C3 . 41.46(6) yes
C2 . Fe1 C4 . 68.63(7) yes
C3 . Fe1 C4 . 41.50(6) yes
C2 . Fe1 C5 . 68.57(7) yes
C3 . Fe1 C5 . 69.76(7) yes
C4 . Fe1 C5 . 40.64(7) yes
C2 . Fe1 C6 . 40.81(7) yes
C3 . Fe1 C6 . 69.71(7) yes
C4 . Fe1 C6 . 68.32(7) yes
C5 . Fe1 C6 . 40.52(7) yes
C2 . Fe1 C10 . 110.11(6) yes
C3 . Fe1 C10 . 101.51(6) yes
C4 . Fe1 C10 . 128.01(7) yes
C5 . Fe1 C10 . 168.63(7) yes
C6 . Fe1 C10 . 144.61(7) yes
C2 . Fe1 C11 . 107.80(7) yes
C3 . Fe1 C11 . 128.34(6) yes
C4 . Fe1 C11 . 168.00(6) yes
C5 . Fe1 C11 . 150.04(7) yes
C6 . Fe1 C11 . 117.05(7) yes
C2 . Fe1 C12 . 134.17(7) yes
C3 . Fe1 C12 . 168.87(7) yes
C4 . Fe1 C12 . 149.45(7) yes
C5 . Fe1 C12 . 120.02(7) yes
C6 . Fe1 C12 . 113.59(7) yes
C2 . Fe1 C13 . 174.55(7) yes
C3 . Fe1 C13 . 143.94(7) yes
C4 . Fe1 C13 . 115.93(7) yes
C5 . Fe1 C13 . 112.61(7) yes
C6 . Fe1 C13 . 136.76(7) yes
C2 . Fe1 C14 . 142.10(7) yes
C3 . Fe1 C14 . 109.43(7) yes
C4 . Fe1 C14 . 106.70(7) yes
C5 . Fe1 C14 . 133.16(7) yes
C6 . Fe1 C14 . 173.68(7) yes
C10 . Fe1 C11 . 41.29(6) yes
C10 . Fe1 C12 . 69.46(6) yes
C11 . Fe1 C12 . 40.53(6) yes
C10 . Fe1 C13 . 69.84(6) yes
C11 . Fe1 C13 . 68.37(7) yes
C12 . Fe1 C13 . 40.44(7) yes
C10 . Fe1 C14 . 41.51(6) yes
C11 . Fe1 C14 . 68.62(7) yes
C12 . Fe1 C14 . 68.52(7) yes
C13 . Fe1 C14 . 41.06(7) yes
Fe1 . C2 C3 . 69.20(9) yes
Fe1 . C2 C6 . 70.31(9) yes
C3 . C2 C6 . 109.18(14) yes
Fe1 . C2 H21 . 127.2 no
C3 . C2 H21 . 125.9 no
C6 . C2 H21 . 124.9 no
C2 . C3 Fe1 . 69.34(9) yes
C2 . C3 C4 . 105.58(14) yes
Fe1 . C3 C4 . 69.35(9) yes
C2 . C3 B7 . 129.74(14) yes
Fe1 . C3 B7 . 121.73(11) yes
C4 . C3 B7 . 124.47(14) yes
C3 . C4 Fe1 . 69.16(9) yes
C3 . C4 C5 . 109.59(15) yes
Fe1 . C4 C5 . 70.50(10) yes
C3 . C4 H41 . 126.5 no
Fe1 . C4 H41 . 124.7 no
C5 . C4 H41 . 123.8 no
C4 . C5 Fe1 . 68.85(9) yes
C4 . C5 C6 . 107.61(14) yes
Fe1 . C5 C6 . 69.60(10) yes
C4 . C5 H51 . 126.0 no
Fe1 . C5 H51 . 125.9 no
C6 . C5 H51 . 126.4 no
C2 . C6 C5 . 108.02(15) yes
C2 . C6 Fe1 . 68.88(9) yes
C5 . C6 Fe1 . 69.88(10) yes
C2 . C6 H61 . 126.1 no
C5 . C6 H61 . 125.7 no
Fe1 . C6 H61 . 123.5 no
C3 . B7 O8 . 111.46(13) yes
C3 . B7 C37 . 109.08(13) yes
O8 . B7 C37 . 109.26(13) yes
C3 . B7 C48 . 116.23(13) yes
O8 . B7 C48 . 104.74(12) yes
C37 . B7 C48 . 105.75(13) yes
B7 . O8 B9 . 139.93(12) yes
B7 . O8 H81 . 112.0(17) no
B9 . O8 H81 . 107.9(17) no
O8 . B9 C10 . 110.48(13) yes
O8 . B9 C15 . 109.88(12) yes
C10 . B9 C15 . 109.39(13) yes
O8 . B9 C26 . 104.76(12) yes
C10 . B9 C26 . 114.73(13) yes
C15 . B9 C26 . 107.44(13) yes
B9 . C10 Fe1 . 122.79(11) yes
B9 . C10 C11 . 125.75(14) yes
Fe1 . C10 C11 . 69.73(9) yes
B9 . C10 C14 . 128.36(14) yes
Fe1 . C10 C14 . 68.88(9) yes
C11 . C10 C14 . 105.76(14) yes
C10 . C11 Fe1 . 68.98(9) yes
C10 . C11 C12 . 109.47(15) yes
Fe1 . C11 C12 . 70.62(9) yes
C10 . C11 H111 . 124.7 no
Fe1 . C11 H111 . 124.0 no
C12 . C11 H111 . 125.7 no
C11 . C12 Fe1 . 68.85(9) yes
C11 . C12 C13 . 107.73(15) yes
Fe1 . C12 C13 . 69.04(10) yes
C11 . C12 H121 . 125.9 no
Fe1 . C12 H121 . 128.4 no
C13 . C12 H121 . 126.4 no
C12 . C13 Fe1 . 70.52(9) yes
C12 . C13 C14 . 107.82(14) yes
Fe1 . C13 C14 . 68.59(9) yes
C12 . C13 H131 . 126.2 no
Fe1 . C13 H131 . 125.7 no
C14 . C13 H131 . 125.9 no
C10 . C14 C13 . 109.21(15) yes
C10 . C14 Fe1 . 69.61(9) yes
C13 . C14 Fe1 . 70.35(9) yes
C10 . C14 H141 . 125.3 no
C13 . C14 H141 . 125.3 no
Fe1 . C14 H141 . 122.9 no
B9 . C15 C16 . 119.14(14) yes
B9 . C15 C23 . 127.14(14) yes
C16 . C15 C23 . 113.60(15) yes
C15 . C16 F17 . 119.64(14) yes
C15 . C16 C18 . 124.20(16) yes
F17 . C16 C18 . 116.15(15) yes
C16 . C18 F19 . 120.95(16) yes
C16 . C18 C20 . 119.48(16) yes
F19 . C18 C20 . 119.57(15) yes
C18 . C20 F21 . 120.31(17) yes
C18 . C20 C22 . 118.94(16) yes
F21 . C20 C22 . 120.76(17) yes
C20 . C22 C23 . 119.72(16) yes
C20 . C22 F25 . 119.70(16) yes
C23 . C22 F25 . 120.57(16) yes
C22 . C23 C15 . 124.04(16) yes
C22 . C23 F24 . 115.00(15) yes
C15 . C23 F24 . 120.96(15) yes
B9 . C26 C27 . 121.03(14) yes
B9 . C26 C34 . 125.82(14) yes
C27 . C26 C34 . 113.11(15) yes
C26 . C27 F28 . 119.21(15) yes
C26 . C27 C29 . 125.19(16) yes
F28 . C27 C29 . 115.60(15) yes
C27 . C29 F30 . 121.04(17) yes
C27 . C29 C31 . 118.96(16) yes
F30 . C29 C31 . 120.00(16) yes
C29 . C31 F32 . 120.45(18) yes
C29 . C31 C33 . 118.97(16) yes
F32 . C31 C33 . 120.58(18) yes
C31 . C33 C34 . 120.02(17) yes
C31 . C33 F36 . 119.48(16) yes
C34 . C33 F36 . 120.47(17) yes
C26 . C34 C33 . 123.71(16) yes
C26 . C34 F35 . 121.31(15) yes
C33 . C34 F35 . 114.97(15) yes
B7 . C37 C38 . 128.88(15) yes
B7 . C37 C45 . 117.81(15) yes
C38 . C37 C45 . 113.25(15) yes
C37 . C38 F39 . 120.91(15) yes
C37 . C38 C40 . 124.04(17) yes
F39 . C38 C40 . 115.05(15) yes
C38 . C40 F41 . 120.64(17) yes
C38 . C40 C42 . 119.74(17) yes
F41 . C40 C42 . 119.62(16) yes
C40 . C42 F43 . 120.30(18) yes
C40 . C42 C44 . 118.95(16) yes
F43 . C42 C44 . 120.74(18) yes
C42 . C44 C45 . 119.13(17) yes
C42 . C44 F47 . 120.38(16) yes
C45 . C44 F47 . 120.49(18) yes
C37 . C45 C44 . 124.87(17) yes
C37 . C45 F46 . 119.07(15) yes
C44 . C45 F46 . 116.04(16) yes
B7 . C48 C49 . 120.09(15) yes
B7 . C48 C56 . 126.52(15) yes
C49 . C48 C56 . 113.15(15) yes
C48 . C49 F50 . 119.09(15) yes
C48 . C49 C51 . 125.10(17) yes
F50 . C49 C51 . 115.81(15) yes
C49 . C51 F52 . 120.49(17) yes
C49 . C51 C53 . 119.07(17) yes
F52 . C51 C53 . 120.43(16) yes
C51 . C53 F54 . 120.41(18) yes
C51 . C53 C55 . 118.89(16) yes
F54 . C53 C55 . 120.70(19) yes
C53 . C55 C56 . 119.96(18) yes
C53 . C55 F58 . 119.60(17) yes
C56 . C55 F58 . 120.43(18) yes
C48 . C56 C55 . 123.82(17) yes
C48 . C56 F57 . 121.08(15) yes
C55 . C56 F57 . 115.08(16) yes
C60 . P59 C64 . 114.52(9) yes
C60 . P59 C68 . 114.18(9) yes
C64 . P59 C68 . 113.94(10) yes
C60 . P59 H591 . 102.5(11) no
C64 . P59 H591 . 104.1(10) no
C68 . P59 H591 . 105.9(10) no
P59 . C60 C61 . 108.81(14) yes
P59 . C60 C62 . 110.39(15) yes
C61 . C60 C62 . 106.30(17) yes
P59 . C60 C63 . 112.06(13) yes
C61 . C60 C63 . 110.18(17) yes
C62 . C60 C63 . 108.94(17) yes
C60 . C61 H611 . 107.4 no
C60 . C61 H612 . 112.6 no
H611 . C61 H612 . 109.6 no
C60 . C61 H613 . 108.3 no
H611 . C61 H613 . 109.3 no
H612 . C61 H613 . 109.5 no
C60 . C62 H623 . 109.5 no
C60 . C62 H622 . 112.9 no
H623 . C62 H622 . 108.8 no
C60 . C62 H621 . 111.1 no
H623 . C62 H621 . 107.5 no
H622 . C62 H621 . 106.9 no
C60 . C63 H631 . 108.4 no
C60 . C63 H632 . 112.4 no
H631 . C63 H632 . 108.6 no
C60 . C63 H633 . 110.7 no
H631 . C63 H633 . 109.0 no
H632 . C63 H633 . 107.7 no
P59 . C64 C65 . 111.77(14) yes
P59 . C64 C66 . 109.15(15) yes
C65 . C64 C66 . 110.74(18) yes
P59 . C64 C67 . 109.56(15) yes
C65 . C64 C67 . 108.99(18) yes
C66 . C64 C67 . 106.49(19) yes
C64 . C65 H653 . 108.6 no
C64 . C65 H652 . 111.2 no
H653 . C65 H652 . 108.7 no
C64 . C65 H651 . 113.0 no
H653 . C65 H651 . 108.6 no
H652 . C65 H651 . 106.5 no
C64 . C66 H661 . 109.3 no
C64 . C66 H663 . 111.4 no
H661 . C66 H663 . 107.5 no
C64 . C66 H662 . 111.8 no
H661 . C66 H662 . 110.2 no
H663 . C66 H662 . 106.5 no
C64 . C67 H673 . 109.7 no
C64 . C67 H672 . 111.0 no
H673 . C67 H672 . 109.2 no
C64 . C67 H671 . 110.5 no
H673 . C67 H671 . 107.6 no
H672 . C67 H671 . 108.8 no
P59 . C68 C69 . 108.78(15) yes
P59 . C68 C70 . 110.92(14) yes
C69 . C68 C70 . 110.3(2) yes
P59 . C68 C71 . 111.00(16) yes
C69 . C68 C71 . 107.1(2) yes
C70 . C68 C71 . 108.67(19) yes
C68 . C69 H691 . 106.7 no
C68 . C69 H692 . 112.9 no
H691 . C69 H692 . 109.1 no
C68 . C69 H693 . 110.4 no
H691 . C69 H693 . 108.8 no
H692 . C69 H693 . 108.9 no
C68 . C70 H703 . 108.7 no
C68 . C70 H702 . 110.1 no
H703 . C70 H702 . 108.3 no
C68 . C70 H701 . 110.9 no
H703 . C70 H701 . 109.9 no
H702 . C70 H701 . 109.0 no
C68 . C71 H711 . 106.8 no
C68 . C71 H712 . 111.8 no
H711 . C71 H712 . 109.2 no
C68 . C71 H713 . 110.1 no
H711 . C71 H713 . 108.9 no
H712 . C71 H713 . 109.9 no
C74 2_756 C72 C73 . 120.2(2) yes
C74 2_756 C72 H721 . 119.6 no
C73 . C72 H721 . 120.3 no
C72 . C73 C74 . 119.5(2) yes
C72 . C73 H731 . 120.0 no
C74 . C73 H731 . 120.5 no
C73 . C74 C72 2_756 120.3(2) yes
C73 . C74 H741 . 120.2 no
C72 2_756 C74 H741 . 119.5 no
C76 . C75 C80 . 120.2(2) yes
C76 . C75 H751 . 119.4 no
C80 . C75 H751 . 120.4 no
C75 . C76 C77 . 120.3(2) yes
C75 . C76 H761 . 120.2 no
C77 . C76 H761 . 119.6 no
C76 . C77 C78 . 119.7(2) yes
C76 . C77 H771 . 120.9 no
C78 . C77 H771 . 119.4 no
C77 . C78 C79 . 120.1(2) yes
C77 . C78 H781 . 119.1 no
C79 . C78 H781 . 120.8 no
C78 . C79 C80 . 120.1(2) yes
C78 . C79 H791 . 120.3 no
C80 . C79 H791 . 119.6 no
C75 . C80 C79 . 119.7(2) yes
C75 . C80 H801 . 119.8 no
C79 . C80 H801 . 120.5 no

loop_
_geom_bond_atom_site_label_1
_geom_bond_atom_site_label_2
_geom_bond_site_symmetry_2
_geom_bond_distance
_geom_bond_publ_flag
Fe1 C2 . 2.0346(16) yes
Fe1 C3 . 2.0327(16) yes
Fe1 C4 . 2.0353(16) yes
Fe1 C5 . 2.0572(17) yes
Fe1 C6 . 2.0534(17) yes
Fe1 C10 . 2.0347(16) yes
Fe1 C11 . 2.0447(16) yes
Fe1 C12 . 2.0682(17) yes
Fe1 C13 . 2.0485(17) yes
Fe1 C14 . 2.0250(16) yes
C2 C3 . 1.440(2) yes
C2 C6 . 1.425(2) yes
C2 H21 . 0.961 no
C3 C4 . 1.441(2) yes
C3 B7 . 1.596(2) yes
C4 C5 . 1.421(2) yes
C4 H41 . 0.972 no
C5 C6 . 1.423(3) yes
C5 H51 . 0.977 no
C6 H61 . 0.962 no
B7 O8 . 1.569(2) yes
B7 C37 . 1.660(2) yes
B7 C48 . 1.665(2) yes
O8 B9 . 1.563(2) yes
O8 H81 . 0.80(2) no
B9 C10 . 1.593(2) yes
B9 C15 . 1.652(2) yes
B9 C26 . 1.663(2) yes
C10 C11 . 1.438(2) yes
C10 C14 . 1.439(2) yes
C11 C12 . 1.425(2) yes
C11 H111 . 0.972 no
C12 C13 . 1.423(3) yes
C12 H121 . 0.971 no
C13 C14 . 1.429(2) yes
C13 H131 . 0.970 no
C14 H141 . 0.958 no
C15 C16 . 1.397(2) yes
C15 C23 . 1.386(2) yes
C16 F17 . 1.3498(19) yes
C16 C18 . 1.379(2) yes
C18 F19 . 1.346(2) yes
C18 C20 . 1.381(3) yes
C20 F21 . 1.342(2) yes
C20 C22 . 1.375(3) yes
C22 C23 . 1.386(2) yes
C22 F25 . 1.346(2) yes
C23 F24 . 1.352(2) yes
C26 C27 . 1.388(2) yes
C26 C34 . 1.391(2) yes
C27 F28 . 1.366(2) yes
C27 C29 . 1.384(2) yes
C29 F30 . 1.345(2) yes
C29 C31 . 1.372(3) yes
C31 F32 . 1.338(2) yes
C31 C33 . 1.377(3) yes
C33 C34 . 1.388(2) yes
C33 F36 . 1.343(2) yes
C34 F35 . 1.344(2) yes
C37 C38 . 1.386(2) yes
C37 C45 . 1.396(2) yes
C38 F39 . 1.356(2) yes
C38 C40 . 1.388(2) yes
C40 F41 . 1.348(2) yes
C40 C42 . 1.381(3) yes
C42 F43 . 1.341(2) yes
C42 C44 . 1.377(3) yes
C44 C45 . 1.380(2) yes
C44 F47 . 1.338(2) yes
C45 F46 . 1.352(2) yes
C48 C49 . 1.386(2) yes
C48 C56 . 1.391(2) yes
C49 F50 . 1.366(2) yes
C49 C51 . 1.383(2) yes
C51 F52 . 1.349(2) yes
C51 C53 . 1.372(3) yes
C53 F54 . 1.339(2) yes
C53 C55 . 1.377(3) yes
C55 C56 . 1.385(2) yes
C55 F58 . 1.344(2) yes
C56 F57 . 1.343(2) yes
P59 C60 . 1.8750(19) yes
P59 C64 . 1.869(2) yes
P59 C68 . 1.863(2) yes
P59 H591 . 1.25(2) no
C60 C61 . 1.538(3) yes
C60 C62 . 1.535(3) yes
C60 C63 . 1.539(3) yes
C61 H611 . 0.972 no
C61 H612 . 0.989 no
C61 H613 . 0.960 no
C62 H623 . 0.961 no
C62 H622 . 0.963 no
C62 H621 . 0.964 no
C63 H631 . 0.963 no
C63 H632 . 0.973 no
C63 H633 . 0.969 no
C64 C65 . 1.536(3) yes
C64 C66 . 1.543(3) yes
C64 C67 . 1.530(3) yes
C65 H653 . 0.983 no
C65 H652 . 0.965 no
C65 H651 . 0.966 no
C66 H661 . 0.967 no
C66 H663 . 0.963 no
C66 H662 . 0.965 no
C67 H673 . 0.968 no
C67 H672 . 0.990 no
C67 H671 . 0.975 no
C68 C69 . 1.546(3) yes
C68 C70 . 1.534(3) yes
C68 C71 . 1.537(3) yes
C69 H691 . 0.962 no
C69 H692 . 0.975 no
C69 H693 . 0.967 no
C70 H703 . 0.965 no
C70 H702 . 0.965 no
C70 H701 . 0.970 no
C71 H711 . 0.971 no
C71 H712 . 0.972 no
C71 H713 . 0.972 no
C72 C74 2_756 1.376(3) yes
C72 C73 . 1.386(3) yes
C72 H721 . 0.962 no
C73 C74 . 1.387(3) yes
C73 H731 . 0.942 no
C74 H741 . 0.935 no
C75 C76 . 1.379(4) yes
C75 C80 . 1.385(4) yes
C75 H751 . 0.925 no
C76 C77 . 1.384(3) yes
C76 H761 . 0.926 no
C77 C78 . 1.382(3) yes
C77 H771 . 0.928 no
C78 C79 . 1.387(3) yes
C78 H781 . 0.934 no
C79 C80 . 1.382(3) yes
C79 H791 . 0.919 no
C80 H801 . 0.954 no

loop_
_geom_hbond_atom_site_label_D
_geom_hbond_atom_site_label_H
_geom_hbond_atom_site_label_A
_geom_hbond_angle_DHA
_geom_hbond_distance_DH
_geom_hbond_distance_HA
_geom_hbond_distance_DA
_geom_hbond_publ_flag
C61 H612 C67 125.95 0.989 2.534 3.216(3) yes
C66 H662 C71 127.05 0.965 2.535 3.210(3) yes
C69 H692 C62 126.42 0.975 2.558 3.233(3) yes
